data_4020620
loop_
_publ_author_name
'Leo A. Paquette'
'Zuosheng Liu'
'Charla Ramsey'
'Judith C. Gallucci'

_publ_section_title
;
 Competitive Stereochemical Control Operative during
 Conrotatory Electrocyclization of Helically Equilibrating
 Diquinanyl-Substituted 1,3,5,7-Octatetraenyl Bisenolates
;
_journal_name_full 'Journal of Organic Chemistry'
_journal_page_first 8154
_journal_page_last 8161
_journal_paper_doi 10.1021/jo0513919
_journal_volume 70
_journal_year 2005
_chemical_formula_moiety 'C31 H39 N1 O7'
_chemical_formula_sum 'C31 H39 N O7'
_chemical_formula_weight 537.63
_chemical_name_common 'Paquette 1304'
_space_group_IT_number 2
_space_group_name_Hall '-P 1'
_space_group_name_H-M_alt 'P -1'
_symmetry_cell_setting triclinic
_symmetry_Int_Tables_number 2
_symmetry_space_group_name_Hall '-P 1'
_symmetry_space_group_name_H-M 'P -1'
_cell_angle_alpha 115.918(3)
_cell_angle_beta 90.979(3)
_cell_angle_gamma 107.241(5)
_cell_formula_units_Z 4
_cell_length_a 14.199(1)
_cell_length_b 15.373(1)
_cell_length_c 15.704(2)
_cell_measurement_temperature 150(2)
_cell_measurement_wavelength 0.71073
_cell_volume 2901.4(5)
_diffrn_ambient_temperature 150(2)
_exptl_crystal_density_diffrn 1.231
_cod_database_code 4020620

loop_
_symmetry_equiv_pos_as_xyz
'x, y, z'
'-x, -y, -z'

loop_
_atom_site_label
_atom_site_type_symbol
_atom_site_fract_x
_atom_site_fract_y
_atom_site_fract_z
_atom_site_U_iso_or_equiv
_atom_site_adp_type
_atom_site_occupancy
_atom_site_symmetry_multiplicity
_atom_site_calc_flag
_atom_site_refinement_flags
_atom_site_disorder_assembly
_atom_site_disorder_group
O1A O 0.1321(2) 1.0334(2) 0.15022(16) 0.0784(8) Uani 1 1 d . . .
O2A O 0.22553(17) 0.94180(17) 0.09123(14) 0.0561(6) Uani 1 1 d . . .
O3A O 0.30025(13) 1.10949(13) 0.60167(12) 0.0369(4) Uani 1 1 d . . .
O4A O 0.35309(11) 0.97431(11) 0.52884(10) 0.0244(3) Uani 1 1 d . . .
O5A O 0.51556(12) 1.14252(12) 0.68470(12) 0.0312(4) Uani 1 1 d . . .
O6A O 0.41802(13) 1.20749(13) 0.86018(12) 0.0408(4) Uani 1 1 d . . .
O7A O 0.23498(12) 1.02134(13) 0.81474(11) 0.0327(4) Uani 1 1 d . . .
N1A N 0.19059(18) 0.99274(19) 0.15853(17) 0.0452(6) Uani 1 1 d . . .
C1A C 0.37965(16) 0.97862(17) 0.62084(15) 0.0228(5) Uani 1 1 d . . .
C2A C 0.44005(16) 1.08874(17) 0.69697(16) 0.0249(5) Uani 1 1 d . . .
C3A C 0.39234(17) 1.11275(17) 0.78124(16) 0.0271(5) Uani 1 1 d . . .
C4A C 0.30760(16) 1.03324(18) 0.76343(16) 0.0256(5) Uani 1 1 d . . .
C5A C 0.28986(16) 0.94320(17) 0.66660(16) 0.0241(5) Uani 1 1 d . . .
H5A H 0.2254 0.9291 0.628 0.029 Uiso 1 1 calc R . .
C6A C 0.29386(17) 0.84390(18) 0.66776(17) 0.0283(5) Uani 1 1 d . . .
H6A1 H 0.2714 0.8404 0.7259 0.034 Uiso 1 1 calc R . .
H6A2 H 0.251 0.782 0.6101 0.034 Uiso 1 1 calc R . .
C7A C 0.40547(16) 0.85250(17) 0.66810(16) 0.0250(5) Uani 1 1 d . . .
C8A C 0.46512(18) 0.91273(18) 0.77212(17) 0.0309(5) Uani 1 1 d . . .
H8A1 H 0.5277 0.9663 0.7772 0.037 Uiso 1 1 calc R . .
H8A2 H 0.4246 0.9457 0.8184 0.037 Uiso 1 1 calc R . .
C9A C 0.4876(2) 0.8312(2) 0.79047(19) 0.0444(7) Uani 1 1 d . . .
H9A1 H 0.4277 0.7887 0.8032 0.053 Uiso 1 1 calc R . .
H9A2 H 0.5429 0.8625 0.8454 0.053 Uiso 1 1 calc R . .
C10A C 0.5180(2) 0.76817(19) 0.69661(19) 0.0403(6) Uani 1 1 d . . .
H10A H 0.5823 0.8142 0.6924 0.048 Uiso 1 1 calc R . .
C11A C 0.43707(17) 0.75276(17) 0.61826(17) 0.0283(5) Uani 1 1 d . . .
C12A C 0.48123(18) 0.75802(18) 0.53000(18) 0.0309(5) Uani 1 1 d . . .
H12A H 0.5532 0.7662 0.5373 0.037 Uiso 1 1 calc R . .
H12B H 0.4456 0.6946 0.4702 0.037 Uiso 1 1 calc R . .
C13A C 0.46693(16) 0.84942(17) 0.52717(17) 0.0264(5) Uani 1 1 d . . .
H13A H 0.482 0.8678 0.4773 0.032 Uiso 1 1 calc R . .
C14A C 0.43078(15) 0.90136(16) 0.60263(16) 0.0226(5) Uani 1 1 d . . .
C15A C 0.31204(16) 1.04285(18) 0.52913(17) 0.0261(5) Uani 1 1 d . . .
C16A C 0.28219(16) 1.02760(17) 0.43112(17) 0.0251(5) Uani 1 1 d . . .
C17A C 0.23411(17) 1.09139(19) 0.42328(18) 0.0313(5) Uani 1 1 d . . .
H17A H 0.2227 1.1429 0.4795 0.038 Uiso 1 1 calc R . .
C18A C 0.20283(18) 1.0798(2) 0.33350(18) 0.0333(6) Uani 1 1 d . . .
H18A H 0.1694 1.1223 0.3271 0.04 Uiso 1 1 calc R . .
C19A C 0.22174(17) 1.0049(2) 0.25428(17) 0.0320(6) Uani 1 1 d . . .
C20A C 0.26966(17) 0.94082(19) 0.25975(18) 0.0308(5) Uani 1 1 d . . .
H20A H 0.2813 0.8899 0.2033 0.037 Uiso 1 1 calc R . .
C21A C 0.30019(16) 0.95258(18) 0.34935(17) 0.0263(5) Uani 1 1 d . . .
H21A H 0.3334 0.9096 0.3551 0.032 Uiso 1 1 calc R . .
C22A C 0.5211(2) 1.2714(2) 0.8938(2) 0.0537(8) Uani 1 1 d . . .
H22A H 0.5521 1.2795 0.8399 0.064 Uiso 1 1 calc R . .
C23A C 0.5233(3) 1.3725(2) 0.9697(3) 0.0710(10) Uani 1 1 d . . .
H23A H 0.4855 1.4015 0.943 0.107 Uiso 1 1 calc R . .
H23B H 0.5927 1.419 0.994 0.107 Uiso 1 1 calc R . .
H23C H 0.493 1.364 1.0224 0.107 Uiso 1 1 calc R . .
C24A C 0.5760(3) 1.2227(3) 0.9340(4) 0.1017(17) Uani 1 1 d . . .
H24A H 0.548 1.219 0.9894 0.152 Uiso 1 1 calc R . .
H24B H 0.6472 1.2644 0.9541 0.152 Uiso 1 1 calc R . .
H24C H 0.5684 1.1532 0.8843 0.152 Uiso 1 1 calc R . .
C25A C 0.24844(19) 1.0936(2) 0.91655(17) 0.0352(6) Uani 1 1 d . . .
H25A H 0.2806 1.1656 0.9271 0.042 Uiso 1 1 calc R . .
C26A C 0.1446(2) 1.0787(2) 0.9412(2) 0.0477(7) Uani 1 1 d . . .
H26A H 0.104 1.092 0.9003 0.072 Uiso 1 1 calc R . .
H26B H 0.1486 1.1265 1.0088 0.072 Uiso 1 1 calc R . .
H26C H 0.1137 1.008 0.9307 0.072 Uiso 1 1 calc R . .
C27A C 0.3139(2) 1.0687(3) 0.9721(2) 0.0586(9) Uani 1 1 d . . .
H27A H 0.2845 0.9963 0.9573 0.088 Uiso 1 1 calc R . .
H27B H 0.3194 1.1124 1.041 0.088 Uiso 1 1 calc R . .
H27C H 0.3806 1.0809 0.9542 0.088 Uiso 1 1 calc R . .
C28A C 0.5377(3) 0.6714(2) 0.6866(2) 0.0653(10) Uani 1 1 d . . .
H28A H 0.4723 0.6195 0.6807 0.078 Uiso 1 1 calc R . .
C29A C 0.6072(4) 0.6965(3) 0.7766(3) 0.119(2) Uani 1 1 d . . .
H29A H 0.6201 0.6344 0.7686 0.179 Uiso 1 1 calc R . .
H29B H 0.5751 0.7212 0.8331 0.179 Uiso 1 1 calc R . .
H29C H 0.6706 0.7498 0.7854 0.179 Uiso 1 1 calc R . .
C30A C 0.5834(3) 0.6242(3) 0.5984(3) 0.0750(12) Uani 1 1 d . . .
H30A H 0.5366 0.6022 0.5405 0.112 Uiso 1 1 calc R . .
H30B H 0.5974 0.5646 0.5964 0.112 Uiso 1 1 calc R . .
H30C H 0.646 0.6752 0.6012 0.112 Uiso 1 1 calc R . .
C31A C 0.3482(2) 0.65372(19) 0.5866(2) 0.0393(6) Uani 1 1 d . . .
H31A H 0.3703 0.5944 0.5536 0.059 Uiso 1 1 calc R . .
H31B H 0.2962 0.6511 0.5428 0.059 Uiso 1 1 calc R . .
H31C H 0.3212 0.6522 0.6431 0.059 Uiso 1 1 calc R . .
O1B O 0.16481(17) 0.68899(18) 0.98559(15) 0.0598(6) Uani 1 1 d . . .
O2B O 0.05326(16) 0.75845(17) 1.04268(14) 0.0558(6) Uani 1 1 d . . .
O3B O -0.04332(14) 0.78320(14) 0.62294(12) 0.0397(4) Uani 1 1 d . . .
O4B O 0.04550(11) 0.67778(12) 0.55596(11) 0.0266(4) Uani 1 1 d . . .
O5B O -0.15402(13) 0.55851(14) 0.44525(13) 0.0409(4) Uani 1 1 d . . .
O6B O -0.21699(11) 0.68851(12) 0.37148(12) 0.0309(4) Uani 1 1 d . . .
O7B O -0.01980(11) 0.84349(12) 0.38148(12) 0.0284(4) Uani 1 1 d . . .
N1B N 0.10162(17) 0.72622(17) 0.97950(16) 0.0409(5) Uani 1 1 d . . .
C1B C 0.01674(16) 0.66647(17) 0.46149(16) 0.0247(5) Uani 1 1 d . . .
C2B C -0.09825(17) 0.63013(18) 0.43562(17) 0.0284(5) Uani 1 1 d . . .
C3B C -0.12267(16) 0.69325(17) 0.39871(16) 0.0254(5) Uani 1 1 d . . .
C4B C -0.03795(17) 0.76724(16) 0.40531(16) 0.0242(5) Uani 1 1 d . . .
C5B C 0.05537(16) 0.76469(17) 0.44901(16) 0.0241(5) Uani 1 1 d . . .
H5B H 0.0849 0.8269 0.5126 0.029 Uiso 1 1 calc R . .
C6B C 0.13490(16) 0.75026(17) 0.38254(17) 0.0259(5) Uani 1 1 d . . .
H6B1 H 0.1349 0.7855 0.3428 0.031 Uiso 1 1 calc R . .
H6B2 H 0.2026 0.7773 0.4205 0.031 Uiso 1 1 calc R . .
C7B C 0.10202(16) 0.63285(16) 0.31939(16) 0.0237(5) Uani 1 1 d . . .
C8B C 0.02522(17) 0.59824(18) 0.23000(16) 0.0269(5) Uani 1 1 d . . .
H8B1 H -0.0306 0.5352 0.2178 0.032 Uiso 1 1 calc R . .
H8B2 H -0.0024 0.6529 0.2381 0.032 Uiso 1 1 calc R . .
C9B C 0.08571(17) 0.57779(19) 0.14885(17) 0.0305(5) Uani 1 1 d . . .
H9B1 H 0.13 0.6428 0.1521 0.037 Uiso 1 1 calc R . .
H9B2 H 0.0415 0.536 0.0854 0.037 Uiso 1 1 calc R . .
C10B C 0.14625(17) 0.51888(18) 0.16697(16) 0.0272(5) Uani 1 1 d . . .
H10B H 0.0975 0.4502 0.1529 0.033 Uiso 1 1 calc R . .
C11B C 0.18193(17) 0.57859(17) 0.27825(16) 0.0258(5) Uani 1 1 d . . .
C12B C 0.17390(19) 0.50567(19) 0.32530(18) 0.0325(6) Uani 1 1 d . . .
H12C H 0.1446 0.4328 0.2763 0.039 Uiso 1 1 calc R . .
H12D H 0.2407 0.5171 0.3564 0.039 Uiso 1 1 calc R . .
C13B C 0.10682(18) 0.53302(17) 0.39872(17) 0.0290(5) Uani 1 1 d . . .
H13B H 0.095 0.507 0.4438 0.035 Uiso 1 1 calc R . .
C14B C 0.06644(16) 0.59771(16) 0.39273(16) 0.0236(5) Uani 1 1 d . . .
C15B C 0.00801(17) 0.73566(18) 0.62950(17) 0.0286(5) Uani 1 1 d . . .
C16B C 0.03737(16) 0.73415(17) 0.72068(16) 0.0263(5) Uani 1 1 d . . .
C17B C 0.00118(19) 0.78868(19) 0.80112(18) 0.0342(6) Uani 1 1 d . . .
H17B H -0.0388 0.8272 0.7975 0.041 Uiso 1 1 calc R . .
C18B C 0.02293(19) 0.7875(2) 0.88712(18) 0.0359(6) Uani 1 1 d . . .
H18B H -0.002 0.8243 0.9426 0.043 Uiso 1 1 calc R . .
C19B C 0.08172(18) 0.73150(18) 0.88944(17) 0.0308(5) Uani 1 1 d . . .
C20B C 0.12056(17) 0.67848(18) 0.81130(17) 0.0297(5) Uani 1 1 d . . .
H20B H 0.1625 0.6423 0.8161 0.036 Uiso 1 1 calc R . .
C21B C 0.09727(16) 0.67886(17) 0.72533(17) 0.0271(5) Uani 1 1 d . . .
H21B H 0.1221 0.6416 0.67 0.032 Uiso 1 1 calc R . .
C22B C -0.29824(17) 0.58961(19) 0.32862(18) 0.0338(6) Uani 1 1 d . . .
H22B H -0.3084 0.5617 0.3759 0.041 Uiso 1 1 calc R . .
C23B C -0.2761(2) 0.5140(2) 0.2387(2) 0.0543(8) Uani 1 1 d . . .
H23D H -0.2674 0.5408 0.192 0.081 Uiso 1 1 calc R . .
H23E H -0.3319 0.4486 0.2116 0.081 Uiso 1 1 calc R . .
H23F H -0.2147 0.503 0.2537 0.081 Uiso 1 1 calc R . .
C24B C -0.3887(2) 0.6149(3) 0.3106(3) 0.0619(9) Uani 1 1 d . . .
H24D H -0.4002 0.6641 0.3715 0.093 Uiso 1 1 calc R . .
H24E H -0.4473 0.552 0.282 0.093 Uiso 1 1 calc R . .
H24F H -0.3775 0.645 0.2665 0.093 Uiso 1 1 calc R . .
C25B C -0.09957(18) 0.85583(17) 0.33121(17) 0.0285(5) Uani 1 1 d . . .
H25B H -0.1618 0.8441 0.3596 0.034 Uiso 1 1 calc R . .
C26B C -0.0593(2) 0.9655(2) 0.3499(2) 0.0437(7) Uani 1 1 d . . .
H26D H -0.0477 1.011 0.4192 0.066 Uiso 1 1 calc R . .
H26E H -0.1078 0.9797 0.3172 0.066 Uiso 1 1 calc R . .
H26F H 0.0039 0.9775 0.3255 0.066 Uiso 1 1 calc R . .
C27B C -0.1202(2) 0.7809(2) 0.22689(19) 0.0447(7) Uani 1 1 d . . .
H27D H -0.0591 0.7933 0.1994 0.067 Uiso 1 1 calc R . .
H27E H -0.173 0.7895 0.1936 0.067 Uiso 1 1 calc R . .
H27F H -0.1419 0.7108 0.2192 0.067 Uiso 1 1 calc R . .
C28B C 0.22601(18) 0.4980(2) 0.10357(17) 0.0334(6) Uani 1 1 d . . .
H28B H 0.2809 0.5649 0.1231 0.04 Uiso 1 1 calc R . .
C29B C 0.2711(2) 0.4257(2) 0.1168(2) 0.0504(7) Uani 1 1 d . . .
H29D H 0.2193 0.3584 0.095 0.076 Uiso 1 1 calc R . .
H29E H 0.2981 0.4539 0.1849 0.076 Uiso 1 1 calc R . .
H29F H 0.325 0.4182 0.079 0.076 Uiso 1 1 calc R . .
C30B C 0.1831(2) 0.4542(2) -0.00230(19) 0.0468(7) Uani 1 1 d . . .
H30D H 0.234 0.4367 -0.0415 0.07 Uiso 1 1 calc R . .
H30E H 0.1633 0.5055 -0.012 0.07 Uiso 1 1 calc R . .
H30F H 0.1246 0.3923 -0.0213 0.07 Uiso 1 1 calc R . .
C31B C 0.28745(17) 0.65683(19) 0.30736(18) 0.0342(6) Uani 1 1 d . . .
H31D H 0.3354 0.6209 0.2833 0.051 Uiso 1 1 calc R . .
H31E H 0.3039 0.6961 0.3776 0.051 Uiso 1 1 calc R . .
H31F H 0.2908 0.7037 0.2799 0.051 Uiso 1 1 calc R . .

loop_
_atom_site_aniso_label
_atom_site_aniso_U_11
_atom_site_aniso_U_22
_atom_site_aniso_U_33
_atom_site_aniso_U_23
_atom_site_aniso_U_13
_atom_site_aniso_U_12
O1A 0.1007(19) 0.116(2) 0.0526(14) 0.0486(15) 0.0058(13) 0.0688(18)
O2A 0.0778(15) 0.0592(13) 0.0319(11) 0.0244(10) 0.0070(11) 0.0190(12)
O3A 0.0494(11) 0.0430(10) 0.0287(10) 0.0166(9) 0.0111(8) 0.0291(9)
O4A 0.0284(8) 0.0264(8) 0.0227(8) 0.0134(7) 0.0045(7) 0.0119(7)
O5A 0.0292(9) 0.0293(9) 0.0333(10) 0.0155(8) 0.0102(7) 0.0058(7)
O6A 0.0375(10) 0.0309(10) 0.0338(10) 0.0047(8) 0.0111(8) 0.0002(8)
O7A 0.0258(8) 0.0395(10) 0.0281(9) 0.0150(8) 0.0088(7) 0.0055(7)
N1A 0.0514(14) 0.0530(15) 0.0341(14) 0.0260(12) 0.0013(11) 0.0129(12)
C1A 0.0229(11) 0.0263(12) 0.0205(12) 0.0125(10) 0.0018(9) 0.0073(10)
C2A 0.0224(12) 0.0276(12) 0.0281(13) 0.0159(11) 0.0051(10) 0.0086(10)
C3A 0.0278(12) 0.0260(12) 0.0238(12) 0.0100(10) 0.0041(10) 0.0065(10)
C4A 0.0232(12) 0.0329(13) 0.0258(12) 0.0181(11) 0.0062(10) 0.0093(10)
C5A 0.0200(11) 0.0277(12) 0.0239(12) 0.0131(10) 0.0019(9) 0.0053(10)
C6A 0.0267(12) 0.0273(12) 0.0303(13) 0.0166(11) 0.0044(10) 0.0034(10)
C7A 0.0246(12) 0.0246(12) 0.0259(12) 0.0138(10) 0.0015(10) 0.0049(10)
C8A 0.0335(13) 0.0286(13) 0.0285(13) 0.0133(11) -0.0014(10) 0.0078(11)
C9A 0.0604(18) 0.0366(15) 0.0347(15) 0.0180(13) -0.0102(13) 0.0132(14)
C10A 0.0461(16) 0.0285(14) 0.0432(16) 0.0146(12) -0.0103(13) 0.0124(12)
C11A 0.0284(12) 0.0223(12) 0.0318(13) 0.0130(10) -0.0019(10) 0.0047(10)
C12A 0.0288(13) 0.0285(13) 0.0354(14) 0.0138(11) 0.0045(11) 0.0113(11)
C13A 0.0230(11) 0.0288(12) 0.0290(13) 0.0157(11) 0.0040(10) 0.0071(10)
C14A 0.0171(11) 0.0229(11) 0.0260(12) 0.0132(10) -0.0005(9) 0.0018(9)
C15A 0.0226(12) 0.0294(13) 0.0325(14) 0.0183(11) 0.0075(10) 0.0105(10)
C16A 0.0203(11) 0.0278(12) 0.0309(13) 0.0178(11) 0.0058(10) 0.0065(10)
C17A 0.0301(13) 0.0359(14) 0.0347(14) 0.0193(12) 0.0082(11) 0.0154(11)
C18A 0.0296(13) 0.0409(15) 0.0405(15) 0.0270(13) 0.0051(11) 0.0141(12)
C19A 0.0287(13) 0.0406(14) 0.0288(14) 0.0213(12) 0.0032(10) 0.0064(11)
C20A 0.0297(13) 0.0331(13) 0.0302(14) 0.0166(11) 0.0083(10) 0.0080(11)
C21A 0.0239(12) 0.0283(12) 0.0314(13) 0.0178(11) 0.0067(10) 0.0088(10)
C22A 0.0379(16) 0.0460(17) 0.0410(17) 0.0013(14) 0.0119(13) -0.0053(14)
C23A 0.071(2) 0.0400(18) 0.058(2) -0.0013(16) 0.0136(18) -0.0031(16)
C24A 0.052(2) 0.072(3) 0.121(4) -0.006(2) -0.027(2) 0.022(2)
C25A 0.0375(14) 0.0385(14) 0.0248(13) 0.0122(11) 0.0112(11) 0.0099(12)
C26A 0.0450(16) 0.0574(18) 0.0423(17) 0.0222(15) 0.0219(13) 0.0197(14)
C27A 0.0551(19) 0.091(3) 0.0342(17) 0.0288(17) 0.0102(14) 0.0298(18)
C28A 0.091(3) 0.0403(17) 0.062(2) 0.0168(16) -0.0234(19) 0.0319(18)
C29A 0.192(5) 0.079(3) 0.082(3) 0.009(2) -0.055(3) 0.088(3)
C30A 0.086(3) 0.0413(18) 0.082(3) 0.0061(18) -0.021(2) 0.0372(19)
C31A 0.0408(15) 0.0269(13) 0.0428(16) 0.0141(12) 0.0037(12) 0.0050(12)
O1B 0.0735(15) 0.0786(16) 0.0487(13) 0.0413(12) 0.0092(11) 0.0362(13)
O2B 0.0629(13) 0.0742(15) 0.0345(11) 0.0306(11) 0.0181(10) 0.0199(12)
O3B 0.0502(11) 0.0497(11) 0.0312(10) 0.0200(9) 0.0098(8) 0.0310(10)
O4B 0.0305(9) 0.0303(9) 0.0214(8) 0.0128(7) 0.0039(7) 0.0124(7)
O5B 0.0319(9) 0.0451(11) 0.0522(12) 0.0348(10) 0.0023(8) 0.0029(8)
O6B 0.0237(8) 0.0307(9) 0.0366(10) 0.0140(8) 0.0029(7) 0.0097(7)
O7B 0.0284(8) 0.0240(8) 0.0363(9) 0.0162(7) 0.0030(7) 0.0103(7)
N1B 0.0470(14) 0.0441(13) 0.0318(13) 0.0230(11) 0.0030(11) 0.0076(11)
C1B 0.0274(12) 0.0246(12) 0.0212(12) 0.0109(10) 0.0012(9) 0.0072(10)
C2B 0.0294(12) 0.0283(13) 0.0264(13) 0.0134(11) 0.0050(10) 0.0071(11)
C3B 0.0247(12) 0.0272(12) 0.0231(12) 0.0098(10) 0.0032(9) 0.0100(10)
C4B 0.0298(12) 0.0205(11) 0.0217(12) 0.0077(10) 0.0048(10) 0.0108(10)
C5B 0.0259(12) 0.0197(11) 0.0230(12) 0.0079(10) 0.0003(9) 0.0063(9)
C6B 0.0244(12) 0.0237(12) 0.0303(13) 0.0144(10) 0.0029(10) 0.0063(10)
C7B 0.0228(11) 0.0218(11) 0.0261(12) 0.0118(10) 0.0037(9) 0.0060(9)
C8B 0.0264(12) 0.0295(12) 0.0262(13) 0.0144(11) 0.0036(10) 0.0089(10)
C9B 0.0279(12) 0.0362(14) 0.0273(13) 0.0150(11) 0.0028(10) 0.0103(11)
C10B 0.0263(12) 0.0270(12) 0.0266(13) 0.0122(10) 0.0036(10) 0.0069(10)
C11B 0.0268(12) 0.0238(12) 0.0261(13) 0.0115(10) 0.0032(10) 0.0075(10)
C12B 0.0420(14) 0.0328(13) 0.0307(14) 0.0172(11) 0.0060(11) 0.0195(12)
C13B 0.0368(13) 0.0243(12) 0.0258(13) 0.0134(10) 0.0023(10) 0.0076(11)
C14B 0.0244(11) 0.0199(11) 0.0217(12) 0.0090(10) -0.0007(9) 0.0023(9)
C15B 0.0292(12) 0.0276(12) 0.0264(13) 0.0103(11) 0.0054(10) 0.0097(11)
C16B 0.0262(12) 0.0259(12) 0.0246(13) 0.0116(10) 0.0039(10) 0.0060(10)
C17B 0.0378(14) 0.0373(14) 0.0316(14) 0.0151(12) 0.0087(11) 0.0193(12)
C18B 0.0382(14) 0.0406(15) 0.0271(14) 0.0128(12) 0.0093(11) 0.0152(12)
C19B 0.0311(13) 0.0316(13) 0.0252(13) 0.0150(11) 0.0007(10) 0.0019(11)
C20B 0.0302(13) 0.0283(13) 0.0323(14) 0.0172(11) 0.0027(10) 0.0075(11)
C21B 0.0256(12) 0.0252(12) 0.0281(13) 0.0124(10) 0.0068(10) 0.0053(10)
C22B 0.0253(12) 0.0339(14) 0.0377(15) 0.0166(12) 0.0031(11) 0.0039(11)
C23B 0.0426(17) 0.0428(17) 0.0521(19) 0.0028(14) 0.0007(14) 0.0106(14)
C24B 0.0285(15) 0.0537(19) 0.081(2) 0.0138(17) -0.0013(15) 0.0118(14)
C25B 0.0296(12) 0.0295(13) 0.0328(14) 0.0167(11) 0.0043(10) 0.0152(11)
C26B 0.0474(16) 0.0345(15) 0.0553(18) 0.0236(14) -0.0014(14) 0.0180(13)
C27B 0.0617(18) 0.0407(16) 0.0350(15) 0.0187(13) 0.0019(13) 0.0202(14)
C28B 0.0337(13) 0.0363(14) 0.0295(14) 0.0133(11) 0.0078(11) 0.0139(11)
C29B 0.0594(19) 0.0582(19) 0.0463(18) 0.0235(15) 0.0210(15) 0.0371(16)
C30B 0.0467(16) 0.0576(18) 0.0315(15) 0.0139(14) 0.0132(13) 0.0216(15)
C31B 0.0251(12) 0.0364(14) 0.0357(15) 0.0110(12) 0.0028(11) 0.0122(11)

loop_
_geom_bond_atom_site_label_1
_geom_bond_atom_site_label_2
_geom_bond_distance
_geom_bond_site_symmetry_2
_geom_bond_publ_flag
O1A N1A 1.214(3) . ?
O2A N1A 1.225(3) . ?
O3A C15A 1.210(3) . ?
O4A C15A 1.345(3) . ?
O4A C1A 1.455(3) . ?
O5A C2A 1.221(3) . ?
O6A C3A 1.372(3) . ?
O6A C22A 1.433(3) . ?
O7A C4A 1.338(3) . ?
O7A C25A 1.462(3) . ?
N1A C19A 1.474(3) . ?
C1A C14A 1.497(3) . ?
C1A C2A 1.538(3) . ?
C1A C5A 1.549(3) . ?
C2A C3A 1.449(3) . ?
C3A C4A 1.356(3) . ?
C4A C5A 1.494(3) . ?
C5A C6A 1.552(3) . ?
C5A H5A 1 . ?
C6A C7A 1.551(3) . ?
C6A H6A1 0.99 . ?
C6A H6A2 0.99 . ?
C7A C14A 1.509(3) . ?
C7A C8A 1.552(3) . ?
C7A C11A 1.592(3) . ?
C8A C9A 1.519(3) . ?
C8A H8A1 0.99 . ?
C8A H8A2 0.99 . ?
C9A C10A 1.522(4) . ?
C9A H9A1 0.99 . ?
C9A H9A2 0.99 . ?
C10A C28A 1.536(4) . ?
C10A C11A 1.557(3) . ?
C10A H10A 1 . ?
C11A C31A 1.528(3) . ?
C11A C12A 1.555(3) . ?
C12A C13A 1.497(3) . ?
C12A H12A 0.99 . ?
C12A H12B 0.99 . ?
C13A C14A 1.320(3) . ?
C13A H13A 0.95 . ?
C15A C16A 1.485(3) . ?
C16A C21A 1.391(3) . ?
C16A C17A 1.394(3) . ?
C17A C18A 1.389(3) . ?
C17A H17A 0.95 . ?
C18A C19A 1.374(4) . ?
C18A H18A 0.95 . ?
C19A C20A 1.383(3) . ?
C20A C21A 1.382(3) . ?
C20A H20A 0.95 . ?
C21A H21A 0.95 . ?
C22A C23A 1.479(4) . ?
C22A C24A 1.520(5) . ?
C22A H22A 1 . ?
C23A H23A 0.98 . ?
C23A H23B 0.98 . ?
C23A H23C 0.98 . ?
C24A H24A 0.98 . ?
C24A H24B 0.98 . ?
C24A H24C 0.98 . ?
C25A C27A 1.499(4) . ?
C25A C26A 1.508(4) . ?
C25A H25A 1 . ?
C26A H26A 0.98 . ?
C26A H26B 0.98 . ?
C26A H26C 0.98 . ?
C27A H27A 0.98 . ?
C27A H27B 0.98 . ?
C27A H27C 0.98 . ?
C28A C30A 1.517(5) . ?
C28A C29A 1.540(4) . ?
C28A H28A 1 . ?
C29A H29A 0.98 . ?
C29A H29B 0.98 . ?
C29A H29C 0.98 . ?
C30A H30A 0.98 . ?
C30A H30B 0.98 . ?
C30A H30C 0.98 . ?
C31A H31A 0.98 . ?
C31A H31B 0.98 . ?
C31A H31C 0.98 . ?
O1B N1B 1.221(3) . ?
O2B N1B 1.223(3) . ?
O3B C15B 1.206(3) . ?
O4B C15B 1.346(3) . ?
O4B C1B 1.453(3) . ?
O5B C2B 1.223(3) . ?
O6B C3B 1.370(3) . ?
O6B C22B 1.461(3) . ?
O7B C4B 1.337(3) . ?
O7B C25B 1.473(3) . ?
N1B C19B 1.479(3) . ?
C1B C14B 1.501(3) . ?
C1B C2B 1.543(3) . ?
C1B C5B 1.546(3) . ?
C2B C3B 1.443(3) . ?
C3B C4B 1.354(3) . ?
C4B C5B 1.500(3) . ?
C5B C6B 1.549(3) . ?
C5B H5B 1 . ?
C6B C7B 1.543(3) . ?
C6B H6B1 0.99 . ?
C6B H6B2 0.99 . ?
C7B C14B 1.508(3) . ?
C7B C8B 1.547(3) . ?
C7B C11B 1.586(3) . ?
C8B C9B 1.519(3) . ?
C8B H8B1 0.99 . ?
C8B H8B2 0.99 . ?
C9B C10B 1.523(3) . ?
C9B H9B1 0.99 . ?
C9B H9B2 0.99 . ?
C10B C28B 1.534(3) . ?
C10B C11B 1.564(3) . ?
C10B H10B 1 . ?
C11B C31B 1.526(3) . ?
C11B C12B 1.571(3) . ?
C12B C13B 1.505(3) . ?
C12B H12C 0.99 . ?
C12B H12D 0.99 . ?
C13B C14B 1.321(3) . ?
C13B H13B 0.95 . ?
C15B C16B 1.496(3) . ?
C16B C17B 1.384(3) . ?
C16B C21B 1.390(3) . ?
C17B C18B 1.389(3) . ?
C17B H17B 0.95 . ?
C18B C19B 1.376(3) . ?
C18B H18B 0.95 . ?
C19B C20B 1.375(3) . ?
C20B C21B 1.387(3) . ?
C20B H20B 0.95 . ?
C21B H21B 0.95 . ?
C22B C23B 1.497(4) . ?
C22B C24B 1.503(4) . ?
C22B H22B 1 . ?
C23B H23D 0.98 . ?
C23B H23E 0.98 . ?
C23B H23F 0.98 . ?
C24B H24D 0.98 . ?
C24B H24E 0.98 . ?
C24B H24F 0.98 . ?
C25B C27B 1.493(4) . ?
C25B C26B 1.499(3) . ?
C25B H25B 1 . ?
C26B H26D 0.98 . ?
C26B H26E 0.98 . ?
C26B H26F 0.98 . ?
C27B H27D 0.98 . ?
C27B H27E 0.98 . ?
C27B H27F 0.98 . ?
C28B C29B 1.519(4) . ?
C28B C30B 1.527(4) . ?
C28B H28B 1 . ?
C29B H29D 0.98 . ?
C29B H29E 0.98 . ?
C29B H29F 0.98 . ?
C30B H30D 0.98 . ?
C30B H30E 0.98 . ?
C30B H30F 0.98 . ?
C31B H31D 0.98 . ?
C31B H31E 0.98 . ?
C31B H31F 0.98 . ?
